data_1517106
loop_
_publ_author_name
'Lukose, Binit'
'Kuc, Agnieszka'
'Frenzel, Johannes'
'Heine, Thomas'

_publ_section_title
;
 On the reticular construction concept of covalent organic frameworks.
;
_journal_name_full 'Beilstein journal of nanotechnology'
_journal_page_first 60
_journal_page_last 70
_journal_paper_doi 10.3762/bjnano.1.8
_journal_volume 1
_journal_year 2010
_chemical_compound_source 'see text'
_chemical_formula_moiety 'C20 H4 B3 O6, C'
_chemical_formula_sum 'C H4 B3 O6'
_chemical_formula_weight 384.67
_chemical_name_systematic ?
_space_group_IT_number 12
_symmetry_cell_setting monoclinic
_symmetry_Int_Tables_number 12
_symmetry_space_group_name_Hall '-C 2y'
_symmetry_space_group_name_H-M 'C 1 2/m 1'
_atom_sites_solution_hydrogens ' ?'
_atom_sites_solution_primary ' ?'
_atom_sites_solution_secondary ' ?'
_cell_angle_alpha 90
_cell_angle_beta 96.6580
_cell_angle_gamma 90
_cell_formula_units_Z 4
_cell_length_a 28.18080
_cell_length_b 17.47640
_cell_length_c 3.69780
_cell_volume 1808.880
_computing_publication_material 'PLATON (Spek, 2003)'
_diffrn_radiation_probe x-ray
_diffrn_radiation_type MoK\a
_diffrn_radiation_wavelength 0.71073
_diffrn_reflns_reduction_process
;
;
_exptl_absorpt_coefficient_mu 0.101
_exptl_absorpt_correction_type ' ?'
_exptl_crystal_colour ' ?'
_exptl_crystal_density_diffrn 1.413
_exptl_crystal_density_method 'Not Measured'
_exptl_crystal_description ' ?'
_exptl_crystal_F_000 772
_refine_ls_extinction_method ' ?'
_refine_ls_hydrogen_treatment ' ?'
_refine_ls_number_restraints 0
_refine_ls_weighting_scheme ?
_cod_data_source_file COF-8M_inc-a_1.cif
_cod_data_source_block block_1
_cod_depositor_comments
;
The following automatic conversions were performed:

'_symmetry_cell_setting' value 'Monoclinic' changed to 'monoclinic'
according to
/usr/data/users/saulius/automatic-downloads/retrospective/Beilstein/lib/dictionaries/cif_core.dic
dictionary named 'cif_core.dic' version 2.4.2 from 2011-04-26.

Automatic conversion script
Id: cif_fix_values 2281 2013-09-26 08:29:07Z andrius 
;
_cod_original_sg_symbol_H-M 'C 2/m'
_cod_original_formula_sum ' H4 B3 O6, C'
_cod_database_code 1517106

loop_
_symmetry_equiv_pos_site_id
_symmetry_equiv_pos_as_xyz
1 x,y,z
2 -x,y,-z
3 -x,-y,-z
4 x,-y,z
5 1/2+x,1/2+y,z
6 1/2-x,1/2+y,-z
7 1/2-x,1/2-y,-z
8 1/2+x,1/2-y,z

loop_
_atom_site_label
_atom_site_type_symbol
_atom_site_thermal_displace_type
_atom_site_fract_x
_atom_site_fract_y
_atom_site_fract_z
_atom_site_occupancy
_atom_site_U_iso_or_equiv
O O Uiso 0.12482 0.29798 1.00255 1.000 0.0500
O1 O Uiso 0.16336 0.41358 1.15668 1.000 0.0500
O1 O Uiso 0.03839 0.21146 0.65632 1.000 0.0500
C C Uiso 0.20892 0.29089 1.33885 1.000 0.0500
C1 C Uiso 0.28956 0.28954 1.65969 1.000 0.0500
C1# C Uiso 0.24979 0.32921 1.50259 1.000 0.0500
C5 C Uiso 0.02376 0.42866 0.59565 1.000 0.0500
C6 C Uiso 0.04745 0.35749 0.69106 1.000 0.0500
C7 C Uiso 0.09392 0.36086 0.87751 1.000 0.0500
C8 C Uiso 0.11645 0.42855 0.96816 1.000 0.0500
C9 C Uiso 0.09485 0.50000 0.88260 1.000 0.0500
C10 C Uiso 0.02251 0.28943 0.59096 1.000 0.0500
C35 C Uiso -0.03973 0.03968 0.34374 1.000 0.0500
C37 C Uiso 0.00000 0.08185 0.50000 1.000 0.0500
B B Uiso 0.16616 0.33373 1.16759 1.000 0.0500
B1 B Uiso 0.00000 0.16745 0.50000 1.000 0.0500
C13 C Uiso 0.04750 0.50000 0.69160 1.000 0.0500
H H Uiso 0.25021 0.39229 1.50605 1.000 0.0600
H7 H Uiso -0.07086 0.07039 0.20529 1.000 0.0600

loop_
_atom_type_symbol
_atom_type_description
_atom_type_scat_dispersion_real
_atom_type_scat_dispersion_imag
_atom_type_scat_source
O O 0.0106 0.0060 'International Tables Vol C Tables 4.2.6.8 and 6.1.1.4'
B B 0.0013 0.0007 'International Tables Vol C Tables 4.2.6.8 and 6.1.1.4'
H H 0.0000 0.0000 'International Tables Vol C Tables 4.2.6.8 and 6.1.1.4'
C C 0.0033 0.0016 'International Tables Vol C Tables 4.2.6.8 and 6.1.1.4'

loop_
_geom_angle_atom_site_label_1
_geom_angle_atom_site_label_2
_geom_angle_atom_site_label_3
_geom_angle
_geom_angle_site_symmetry_1
_geom_angle_site_symmetry_3
_geom_angle_publ_flag
C7 O B 103.92 . . yes
C8 O1 B 103.89 . . yes
C10 O1 B1 103.88 . . yes
C1# C B 121.54 . . yes
C C1# C1 121.58 . . no
C5 C5 C6 120.00 2_556 . no
C5 C6 C7 117.60 . . no
C5 C6 C10 117.58 . . no
C7 C6 C10 124.82 . . no
O C7 C6 128.07 . . yes
O C7 C8 109.54 . . yes
C6 C7 C8 122.39 . . no
O1 C8 C7 109.56 . . yes
O1 C8 C9 128.02 . . yes
C7 C8 C9 122.41 . . no
C8 C9 C8 124.81 . 4_565 no
O1 C10 C6 128.05 . . yes
O1 C10 C10 109.53 . 2_556 yes
C6 C10 C10 122.42 . 2_556 no
C35 C35 C37 121.58 4_555 . no
C35 C37 B1 121.58 . . yes
C35 C37 C35 116.84 . 2_556 no
C35 C37 B1 121.58 2_556 . yes
C1 C1# H 119.00 . . no
C C1# H 119.00 . . no
C37 C35 H7 119.00 . . no
C35 C35 H7 119.00 4_555 . no
O B O1 113.08 . . yes
O B C 123.42 . . yes
O1 B C 123.50 . . yes
O1 B1 O1 113.18 . 2_556 yes
O1 B1 C37 123.41 2_556 . yes
O1 B1 C37 123.41 . . yes

loop_
_geom_bond_atom_site_label_1
_geom_bond_atom_site_label_2
_geom_bond_distance
_geom_bond_site_symmetry_2
_geom_bond_publ_flag
O C7 1.4444 . yes
O B 1.3983 . yes
O1 C8 1.4451 . yes
O1 B 1.3980 . yes
O1 C10 1.4458 . yes
O1 B1 1.3968 . yes
C C1# 1.4071 . no
C B 1.4956 . yes
C1 C1# 1.3868 . no
C5 C6 1.4362 . no
C5 C5 1.4402 2_556 no
C6 C7 1.4087 . no
C6 C10 1.4091 . no
C7 C8 1.3659 . no
C8 C9 1.4090 . no
C10 C10 1.3654 2_556 no
C35 C37 1.4073 . no
C35 C35 1.3869 4_555 no
C37 B1 1.4960 . yes
C1# H 1.1000 . no
C35 H7 1.1000 . no

loop_
_geom_contact_atom_site_label_1
_geom_contact_atom_site_label_2
_geom_contact_distance
_geom_contact_site_symmetry_2
_geom_contact_publ_flag
O O1 2.3329 . no
O O1 3.0224 . no
O C1 3.0037 7_558 no
O1 O 2.3329 . no
O1 O1 2.3320 2_556 no
O1 O1 3.0206 4_565 no
O1 O 3.0224 . no
O1 H 2.6600 . no
O1 H7 2.6600 2_556 no
C C1 3.5771 1_554 no
C C1# 3.4876 1_554 no
C B 3.5014 1_556 no
C C 2.8608 7_558 no
C C1# 2.4382 7_558 no
C1 C 3.5771 1_556 no
C1 C1# 3.5017 1_556 no
C1 O 3.0037 7_558 no
C1 C1 2.7687 7_558 no
C1 C1# 2.3963 7_558 no
C1 B 2.5340 7_558 no
C1# C 3.4876 1_556 no
C1# C1 3.5017 1_554 no
C1# C 2.4382 7_558 no
C1# C1 2.3963 7_558 no
C1# C1# 2.7687 7_558 no
C5 C9 2.4902 . no
C5 C5 3.4153 2_557 no
C5 C13 2.4942 2_556 no
C5 C5 2.8795 3_566 no
C5 C13 2.4942 3_566 no
C5 C5 2.4935 4_565 no
C6 C7 3.4179 1_554 no
C6 C13 2.4906 . no
C6 C13 2.4906 4_565 no
C7 C6 3.4179 1_556 no
C7 C13 2.8086 . no
C7 C13 2.8086 4_565 no
C8 C13 2.4331 . no
C8 C13 2.4331 4_565 no
C9 C5 2.4902 . no
C9 C13 3.4140 1_556 no
C9 C5 2.4902 4_565 no
C9 C13 3.4140 4_566 no
C10 C10 3.4133 2_557 no
C13 C8 2.4331 . no
C13 C9 3.4140 1_554 no
C13 C5 2.4942 2_556 no
C13 C13 2.8802 2_556 no
C13 C5 2.4942 3_566 no
C13 C13 2.8802 3_566 no
C13 C6 2.4906 4_565 no
C13 C7 2.8086 4_565 no
C13 C8 2.4331 4_565 no
C13 C9 3.4140 4_564 no
C13 C6 2.4906 . no
C13 C7 2.8086 . no
C35 C37 2.4389 3_556 no
C35 C37 3.5130 2_555 no
C35 C35 2.7701 3_556 no
C35 C37 3.5130 1_554 no
C35 C35 3.5773 2_555 no
C37 C35 3.5130 1_556 no
C37 C35 3.5130 2_555 no
C37 C35 2.4389 3_556 no
C37 C37 2.8609 3_556 no
B C 3.5014 1_554 no
B C1 2.5340 7_558 no
H O1 2.6600 . no
H7 O1 2.6600 2_556 no

loop_
_geom_torsion_atom_site_label_1
_geom_torsion_atom_site_label_2
_geom_torsion_atom_site_label_3
_geom_torsion_atom_site_label_4
_geom_torsion
_geom_torsion_site_symmetry_1
_geom_torsion_site_symmetry_3
_geom_torsion_site_symmetry_4
_geom_torsion_publ_flag
B O C7 C8 -0.24 . . . no
C7 O B C -179.85 . . . no
C7 O B O1 0.28 . . . no
B O C7 C6 179.95 . . . no
B1 O1 C10 C6 -179.80 . . . no
C8 O1 B O -0.20 . . . no
C8 O1 B C 179.93 . . . no
C10 O1 B1 O1 -0.10 . . 2_556 no
C10 O1 B1 C37 179.91 . . . no
B O1 C8 C9 179.83 . . . no
B1 O1 C10 C10 0.27 . . 2_556 no
B O1 C8 C7 0.03 . . . no
C1# C B O -179.90 . . . no
C1# C B O1 -0.04 . . . no
B C C1# C1 -179.64 . . . no
C6 C5 C5 C6 -0.00 . 2_556 2_556 no
C5 C5 C6 C7 179.90 2_556 . . no
C5 C5 C6 C10 -0.04 2_556 . . no
C5 C6 C10 C10 0.16 . . 2_556 no
C10 C6 C7 C8 -179.96 . . . no
C7 C6 C10 C10 -179.78 . . 2_556 no
C5 C6 C10 O1 -179.77 . . . no
C5 C6 C7 C8 0.10 . . . no
C5 C6 C7 O 179.87 . . . no
C7 C6 C10 O1 0.29 . . . no
C10 C6 C7 O -0.19 . . . no
O C7 C8 C9 -179.68 . . . no
O C7 C8 O1 0.14 . . . no
C6 C7 C8 C9 0.14 . . . no
C6 C7 C8 O1 179.94 . . . no
O1 C8 C9 C8 0.47 . . 4_565 no
C7 C8 C9 C8 -179.76 . . 4_565 no
O1 C10 C10 O1 -0.34 . 2_556 2_556 no
C6 C10 C10 C6 -0.22 . 2_556 2_556 no
O1 C10 C10 C6 179.72 . 2_556 2_556 no
C6 C10 C10 O1 179.72 . 2_556 2_556 no
C35 C35 C37 B1 -180.00 4_555 . . no
C35 C37 B1 O1 -0.90 2_556 . . no
C35 C37 B1 O1 179.10 . . . no
C35 C37 B1 O1 -0.90 . . 2_556 no
